data_4324352
loop_
_publ_author_name
'Geng Bang Jin'
'S. Skanthakumar'
'Richard G. Haire'
'L. Soderholm'
'James A. Ibers'

_publ_section_title
;
 Syntheses, Structures, and Magnetic Properties of Np3S5 and Np3Se5
;
_journal_name_full 'Inorganic Chemistry'
_journal_page_first 1084
_journal_page_last 1088
_journal_paper_doi 10.1021/ic101915x
_journal_volume 50
_journal_year 2011
_chemical_formula_moiety 'Np3 Se5'
_chemical_formula_sum 'Np3 Se5'
_chemical_formula_weight 1105.80
_chemical_name_common 'Neptunium selenide'
_chemical_name_systematic
; 

 ? 

;
_space_group_IT_number 62
_symmetry_cell_setting orthorhombic
_symmetry_space_group_name_Hall '-P 2ac 2n'
_symmetry_space_group_name_H-M 'P n m a'
_atom_sites_solution_primary direct
_atom_sites_solution_secondary difmap
_audit_creation_method SHELXL-97
_cell_angle_alpha 90.00
_cell_angle_beta 90.00
_cell_angle_gamma 90.00
_cell_formula_units_Z 4
_cell_length_a 12.2863(5)
_cell_length_b 8.3499(4)
_cell_length_c 7.7583(3)
_cell_measurement_reflns_used 8891
_cell_measurement_temperature 100(2)
_cell_measurement_theta_max 33.85
_cell_measurement_theta_min 2.95
_cell_volume 795.92(6)
_computing_cell_refinement 'APEX2 v2.0-2 (Bruker, 2005)'
_computing_data_collection 'APEX2 v2.1-4 (Bruker, 2007)'
_computing_data_reduction 'SAINT version 7.23a (Bruker, 2005)'
_computing_molecular_graphics 'CrystalMaker for Windows ver. 2.0.6 (2008)'
_computing_publication_material 'SHELXTL-97 (Sheldrick, 1997)'
_computing_structure_refinement 'SHELXL-97 (Sheldrick, 2008)'
_computing_structure_solution 'SHELXS-97 (Sheldrick, 2008)'
_diffrn_ambient_temperature 100(2)
_diffrn_measured_fraction_theta_full 0.980
_diffrn_measured_fraction_theta_max 0.980
_diffrn_measurement_device_type 'Bruker APEX-II CCD'
_diffrn_measurement_method '\f and \w scans'
_diffrn_radiation_monochromator graphite
_diffrn_radiation_source 'fine-focus sealed tube'
_diffrn_radiation_type MoK\a
_diffrn_radiation_wavelength 0.71073
_diffrn_reflns_av_R_equivalents 0.0346
_diffrn_reflns_av_sigmaI/netI 0.0192
_diffrn_reflns_limit_h_max 19
_diffrn_reflns_limit_h_min -18
_diffrn_reflns_limit_k_max 12
_diffrn_reflns_limit_k_min -13
_diffrn_reflns_limit_l_max 11
_diffrn_reflns_limit_l_min -11
_diffrn_reflns_number 13778
_diffrn_reflns_theta_full 33.91
_diffrn_reflns_theta_max 33.91
_diffrn_reflns_theta_min 3.11
_exptl_absorpt_coefficient_mu 61.639
_exptl_absorpt_correction_T_max 0.1655
_exptl_absorpt_correction_T_min 0.0276
_exptl_absorpt_correction_type numerical
_exptl_absorpt_process_details 'faces indexed'
_exptl_crystal_colour black
_exptl_crystal_density_diffrn 9.228
_exptl_crystal_description prism
_exptl_crystal_F_000 1796
_exptl_crystal_size_max 0.126
_exptl_crystal_size_mid 0.084
_exptl_crystal_size_min 0.037
_refine_diff_density_max 1.963
_refine_diff_density_min -2.030
_refine_diff_density_rms 0.461
_refine_ls_extinction_coef 0.00137(6)
_refine_ls_extinction_expression Fc^*^=kFc[1+0.001xFc^2^\l^3^/sin(2\q)]^-1/4^
_refine_ls_extinction_method SHELXL
_refine_ls_goodness_of_fit_ref 1.863
_refine_ls_matrix_type full
_refine_ls_number_parameters 44
_refine_ls_number_reflns 1668
_refine_ls_number_restraints 0
_refine_ls_restrained_S_all 1.863
_refine_ls_R_factor_all 0.0233
_refine_ls_R_factor_gt 0.0222
_refine_ls_shift/su_max 0.001
_refine_ls_shift/su_mean 0.000
_refine_ls_structure_factor_coef Fsqd
_refine_ls_weighting_details
; calc 

 [1.00000+0.00000exp(0.00(sin\q/\l)^2^)]/ 

   [\s^2^(Fo^2^)+0.0000+0.0000*P+(0.0101P)^2^+0.0000sin\q/\l] 

 where P = 1.00000Fo^2^ + 0.00000Fc^2^ 

;
_refine_ls_weighting_scheme calc
_refine_ls_wR_factor_gt 0.0472
_refine_ls_wR_factor_ref 0.0474
_reflns_number_gt 1625
_reflns_number_total 1668
_reflns_threshold_expression >2sigma(I)
_cod_data_source_file ic101915x_si_001_2.cif
_cod_data_source_block Np3Se5
_cod_database_code 4324352

loop_
_symmetry_equiv_pos_as_xyz
'x, y, z'
'-x+1/2, -y, z+1/2'
'-x, y+1/2, -z'
'x+1/2, -y+1/2, -z+1/2'
'-x, -y, -z'
'x-1/2, y, -z-1/2'
'x, -y-1/2, z'
'-x-1/2, y-1/2, z-1/2'

loop_
_atom_site_label
_atom_site_type_symbol
_atom_site_fract_x
_atom_site_fract_y
_atom_site_fract_z
_atom_site_U_iso_or_equiv
_atom_site_adp_type
_atom_site_occupancy
_atom_site_symmetry_multiplicity
_atom_site_calc_flag
_atom_site_refinement_flags
Np1 Np 0.322374(14) 0.000535(18) 0.02772(2) 0.00462(6) Uani 1 1 d .
Np2 Np 0.007580(18) 0.2500 0.07379(3) 0.00416(6) Uani 1 2 d S
Se1 Se 0.09492(4) 0.54357(5) 0.16794(6) 0.00523(9) Uani 1 1 d .
Se2 Se 0.00117(5) 0.2500 0.45737(8) 0.00512(11) Uani 1 2 d S
Se3 Se 0.18611(5) 0.2500 0.83135(8) 0.00522(12) Uani 1 2 d S
Se4 Se 0.28427(5) 0.2500 0.30657(8) 0.00486(11) Uani 1 2 d S

loop_
_atom_site_aniso_label
_atom_site_aniso_U_11
_atom_site_aniso_U_22
_atom_site_aniso_U_33
_atom_site_aniso_U_23
_atom_site_aniso_U_13
_atom_site_aniso_U_12
Np1 0.00570(9) 0.00328(9) 0.00488(10) -0.00033(5) 0.00036(5) -0.00007(5)
Np2 0.00548(11) 0.00292(11) 0.00409(11) 0.000 0.00013(7) 0.000
Se1 0.00666(18) 0.00367(18) 0.00538(19) 0.00019(14) -0.00071(14) -0.00013(13)
Se2 0.0056(3) 0.0047(3) 0.0050(3) 0.000 0.00009(19) 0.000
Se3 0.0060(3) 0.0042(2) 0.0054(3) 0.000 0.00063(19) 0.000
Se4 0.0058(2) 0.0039(2) 0.0049(3) 0.000 0.0006(2) 0.000

loop_
_atom_type_symbol
_atom_type_description
_atom_type_scat_dispersion_real
_atom_type_scat_dispersion_imag
_atom_type_scat_source
Se Se -0.0929 2.2259 'International Tables Vol C Tables 4.2.6.8 and 6.1.1.4'
Np Np -11.4937 4.1493 'International Tables Vol C Tables 4.2.6.8 and 6.1.1.4'

loop_
_geom_angle_atom_site_label_1
_geom_angle_atom_site_label_2
_geom_angle_atom_site_label_3
_geom_angle
_geom_angle_site_symmetry_1
_geom_angle_site_symmetry_3
Se1 Np1 Se4 72.492(15) 8_655 2_554
Se1 Np1 Se1 131.654(13) 8_655 7_565
Se4 Np1 Se1 73.593(15) 2_554 7_565
Se1 Np1 Se2 72.949(15) 8_655 6_656
Se4 Np1 Se2 144.717(18) 2_554 6_656
Se1 Np1 Se2 137.796(14) 7_565 6_656
Se1 Np1 Se4 129.345(13) 8_655 .
Se4 Np1 Se4 144.688(8) 2_554 .
Se1 Np1 Se4 71.627(14) 7_565 .
Se2 Np1 Se4 67.252(15) 6_656 .
Se1 Np1 Se2 71.052(15) 8_655 2_554
Se4 Np1 Se2 74.420(15) 2_554 2_554
Se1 Np1 Se2 129.482(13) 7_565 2_554
Se2 Np1 Se2 87.888(6) 6_656 2_554
Se4 Np1 Se2 134.764(17) . 2_554
Se1 Np1 Se3 68.992(15) 8_655 1_554
Se4 Np1 Se3 87.211(13) 2_554 1_554
Se1 Np1 Se3 75.964(14) 7_565 1_554
Se2 Np1 Se3 87.017(13) 6_656 1_554
Se4 Np1 Se3 78.733(14) . 1_554
Se2 Np1 Se3 139.442(18) 2_554 1_554
Se1 Np1 Se3 142.006(13) 8_655 2_554
Se4 Np1 Se3 87.151(13) 2_554 2_554
Se1 Np1 Se3 67.632(14) 7_565 2_554
Se2 Np1 Se3 116.857(16) 6_656 2_554
Se4 Np1 Se3 85.285(13) . 2_554
Se2 Np1 Se3 72.734(15) 2_554 2_554
Se3 Np1 Se3 143.273(11) 1_554 2_554
Se1 Np2 Se1 124.19(2) . 7_565
Se1 Np2 Se1 151.805(13) . 3_545
Se1 Np2 Se1 78.999(14) 7_565 3_545
Se1 Np2 Se1 78.999(14) . 5_565
Se1 Np2 Se1 151.804(13) 7_565 5_565
Se1 Np2 Se1 74.689(19) 3_545 5_565
Se1 Np2 Se3 82.978(12) . 1_554
Se1 Np2 Se3 82.977(12) 7_565 1_554
Se1 Np2 Se3 84.653(15) 3_545 1_554
Se1 Np2 Se3 84.653(15) 5_565 1_554
Se1 Np2 Se4 106.383(12) . 6_556
Se1 Np2 Se4 106.383(12) 7_565 6_556
Se1 Np2 Se4 77.978(14) 3_545 6_556
Se1 Np2 Se4 77.978(14) 5_565 6_556
Se3 Np2 Se4 158.079(19) 1_554 6_556
Se1 Np2 Se2 75.343(11) . .
Se1 Np2 Se2 75.344(11) 7_565 .
Se1 Np2 Se2 130.395(12) 3_545 .
Se1 Np2 Se2 130.395(12) 5_565 .
Se3 Np2 Se2 132.128(19) 1_554 .
Se4 Np2 Se2 69.793(18) 6_556 .
Np2 Se1 Np2 101.001(14) . 5_565
Np2 Se1 Np1 105.719(15) . 8_666
Np2 Se1 Np1 147.042(17) 5_565 8_666
Np2 Se1 Np1 98.933(14) . 7_565
Np2 Se1 Np1 104.252(15) 5_565 7_565
Np1 Se1 Np1 90.408(12) 8_666 7_565
Np2 Se2 Np1 93.287(16) . 6_556
Np2 Se2 Np1 93.287(16) . 4_455
Np1 Se2 Np1 86.875(16) 6_556 4_455
Np2 Se2 Np1 99.176(16) . 8_666
Np1 Se2 Np1 167.53(2) 6_556 8_666
Np1 Se2 Np1 92.113(6) 4_455 8_666
Np2 Se2 Np1 99.176(16) . 2
Np1 Se2 Np1 92.113(6) 6_556 2
Np1 Se2 Np1 167.53(2) 4_455 2
Np1 Se2 Np1 86.197(16) 8_666 2
Np2 Se3 Np1 95.208(17) 1_556 7_566
Np2 Se3 Np1 95.208(17) 1_556 1_556
Np1 Se3 Np1 85.242(17) 7_566 1_556
Np2 Se3 Np1 117.475(16) 1_556 2
Np1 Se3 Np1 146.88(2) 7_566 2
Np1 Se3 Np1 86.486(7) 1_556 2
Np2 Se3 Np1 117.475(16) 1_556 8_666
Np1 Se3 Np1 86.486(7) 7_566 8_666
Np1 Se3 Np1 146.88(2) 1_556 8_666
Np1 Se3 Np1 83.157(17) 2 8_666
Np2 Se4 Np1 103.295(17) 6_656 8_666
Np2 Se4 Np1 103.295(17) 6_656 2
Np1 Se4 Np1 88.197(18) 8_666 2
Np2 Se4 Np1 94.715(16) 6_656 .
Np1 Se4 Np1 161.86(2) 8_666 .
Np1 Se4 Np1 89.797(5) 2 .
Np2 Se4 Np1 94.716(16) 6_656 7_565
Np1 Se4 Np1 89.797(5) 8_666 7_565
Np1 Se4 Np1 161.86(2) 2 7_565
Np1 Se4 Np1 86.522(18) . 7_565

loop_
_geom_bond_atom_site_label_1
_geom_bond_atom_site_label_2
_geom_bond_distance
_geom_bond_site_symmetry_2
Np1 Se1 2.9922(5) 8_655
Np1 Se4 3.0062(5) 2_554
Np1 Se1 3.0214(5) 7_565
Np1 Se2 3.0295(5) 6_656
Np1 Se4 3.0395(5) .
Np1 Se2 3.0617(5) 2_554
Np1 Se3 3.0761(5) 1_554
Np1 Se3 3.1522(5) 2_554
Np2 Se1 2.7738(5) .
Np2 Se1 2.7738(5) 7_565
Np2 Se1 2.8415(5) 3_545
Np2 Se1 2.8415(5) 5_565
Np2 Se3 2.8895(7) 1_554
Np2 Se4 2.8964(7) 6_556
Np2 Se2 2.9770(7) .
Se1 Np2 2.8415(5) 5_565
Se1 Np1 2.9921(5) 8_666
Se1 Np1 3.0214(5) 7_565
Se2 Np1 3.0296(5) 6_556
Se2 Np1 3.0296(5) 4_455
Se2 Np1 3.0617(5) 8_666
Se2 Np1 3.0617(5) 2
Se3 Np2 2.8895(7) 1_556
Se3 Np1 3.0762(5) 7_566
Se3 Np1 3.0762(5) 1_556
Se3 Np1 3.1522(5) 2
Se3 Np1 3.1522(5) 8_666
Se4 Np2 2.8964(7) 6_656
Se4 Np1 3.0061(5) 8_666
Se4 Np1 3.0061(5) 2
Se4 Np1 3.0395(5) 7_565
